data_7007968
loop_
_publ_author_name
'Song, Datong'
'Jia, Wen Li'
'Wu, Gang'
'Wang, Suning'

_publ_section_title
;
 Cu(I) and Zn(II) complexes of 7-azaindole-containing scorpionates:
 structures, luminescence and fluxionality.
;
_journal_issue 3
_journal_name_full 'Dalton transactions (Cambridge, England : 2003)'
_journal_page_first 433
_journal_page_last 438
_journal_paper_doi 10.1039/b414328k
_journal_year 2005
_chemical_formula_sum 'C39 H31 B Cu N6 P'
_chemical_formula_weight 689.02
_chemical_name_common 3
_chemical_name_systematic
;
?
;
_space_group_IT_number 2
_symmetry_cell_setting triclinic
_symmetry_space_group_name_Hall '-P 1'
_symmetry_space_group_name_H-M 'P -1'
_atom_sites_solution_hydrogens geom
_atom_sites_solution_primary direct
_atom_sites_solution_secondary difmap
_audit_creation_method SHELXL-97
_cell_angle_alpha 71.728(5)
_cell_angle_beta 73.666(5)
_cell_angle_gamma 79.474(5)
_cell_formula_units_Z 2
_cell_length_a 9.697(3)
_cell_length_b 11.888(4)
_cell_length_c 16.584(5)
_cell_measurement_temperature 296(2)
_cell_volume 1732.7(10)
_computing_cell_refinement 'Bruker SMART'
_computing_data_collection 'Bruker SMART'
_computing_data_reduction 'Bruker SHELXTL'
_computing_molecular_graphics 'Bruker SHELXTL'
_computing_publication_material 'Bruker SHELXTL'
_computing_structure_refinement 'SHELXL-97 (Sheldrick, 1997)'
_computing_structure_solution 'SHELXS-97 (Sheldrick, 1990)'
_diffrn_ambient_temperature 296(2)
_diffrn_measured_fraction_theta_full 0.813
_diffrn_measured_fraction_theta_max 0.813
_diffrn_measurement_device_type 'CCD area detector'
_diffrn_measurement_method 'phi and omega scans'
_diffrn_radiation_monochromator graphite
_diffrn_radiation_source 'fine-focus sealed tube'
_diffrn_radiation_type MoK\a
_diffrn_radiation_wavelength 0.71073
_diffrn_reflns_av_R_equivalents 0.0525
_diffrn_reflns_av_sigmaI/netI 0.0563
_diffrn_reflns_limit_h_max 12
_diffrn_reflns_limit_h_min -12
_diffrn_reflns_limit_k_max 15
_diffrn_reflns_limit_k_min -15
_diffrn_reflns_limit_l_max 21
_diffrn_reflns_limit_l_min -19
_diffrn_reflns_number 10430
_diffrn_reflns_theta_full 28.31
_diffrn_reflns_theta_max 28.31
_diffrn_reflns_theta_min 1.33
_exptl_absorpt_coefficient_mu 0.714
_exptl_absorpt_correction_T_max 1.000
_exptl_absorpt_correction_T_min 0.890
_exptl_absorpt_correction_type SADABS
_exptl_crystal_colour colorless
_exptl_crystal_density_diffrn 1.321
_exptl_crystal_density_method 'not measured'
_exptl_crystal_description block
_exptl_crystal_F_000 712
_exptl_crystal_size_max .2
_exptl_crystal_size_mid .5
_exptl_crystal_size_min .5
_refine_diff_density_max 0.724
_refine_diff_density_min -0.864
_refine_diff_density_rms 0.073
_refine_ls_extinction_method none
_refine_ls_goodness_of_fit_ref 1.070
_refine_ls_hydrogen_treatment mixed
_refine_ls_matrix_type full
_refine_ls_number_parameters 461
_refine_ls_number_reflns 6993
_refine_ls_number_restraints 0
_refine_ls_restrained_S_all 1.070
_refine_ls_R_factor_all 0.0738
_refine_ls_R_factor_gt 0.0481
_refine_ls_shift/su_max 0.000
_refine_ls_shift/su_mean 0.000
_refine_ls_structure_factor_coef Fsqd
_refine_ls_weighting_details 'calc w=1/[\s^2^(Fo^2^)+(0.0700P)^2^+0.9900P] where P=(Fo^2^+2Fc^2^)/3'
_refine_ls_weighting_scheme calc
_refine_ls_wR_factor_gt 0.1177
_refine_ls_wR_factor_ref 0.1488
_reflns_number_gt 4976
_reflns_number_total 6993
_reflns_threshold_expression >2sigma(I)
_cod_data_source_file b414328k.txt
_cod_data_source_block jia83
_cod_depositor_comments
;
The following automatic conversions were performed:
'_symmetry_cell_setting' value 'Triclinic' changed to 'triclinic'
according to '/home/saulius/struct/CIF-dictionaries/cif_core.dic'
dictionary named 'cif_core.dic' version 2.4.1 from 2010-06-29.

Automatic conversion script
Id: cif_fix_enum 1527 2010-12-29 10:47:43Z saulius 
;
_cod_original_cell_volume 1732.7(9)
_cod_original_sg_symbol_H-M P-1
_cod_original_formula_sum 'C39 H31 B1 Cu1 N6 P1'
_cod_database_code 7007968

loop_
_symmetry_equiv_pos_as_xyz
'x, y, z'
'-x, -y, -z'

loop_
_atom_site_label
_atom_site_type_symbol
_atom_site_fract_x
_atom_site_fract_y
_atom_site_fract_z
_atom_site_U_iso_or_equiv
_atom_site_adp_type
_atom_site_occupancy
_atom_site_symmetry_multiplicity
_atom_site_calc_flag
_atom_site_refinement_flags
_atom_site_disorder_assembly
_atom_site_disorder_group
P1 P 0.00432(9) 0.50842(8) -0.22694(5) 0.0411(2) Uani 1 1 d . . .
Cu1 Cu 0.00363(4) 0.31524(3) -0.19030(2) 0.04355(15) Uani 1 1 d . . .
N1 N -0.1090(3) 0.2283(2) -0.23227(17) 0.0446(7) Uani 1 1 d . . .
N2 N 0.1027(3) 0.1024(2) -0.28217(15) 0.0374(6) Uani 1 1 d . . .
N3 N 0.2547(3) 0.0960(2) -0.17614(15) 0.0374(6) Uani 1 1 d . . .
N4 N 0.0642(3) 0.1967(2) -0.08663(16) 0.0442(7) Uani 1 1 d . . .
N5 N 0.3549(3) 0.1765(3) -0.34358(15) 0.0407(6) Uani 1 1 d . . .
N6 N 0.4673(3) -0.0218(3) -0.34679(17) 0.0471(7) Uani 1 1 d . . .
C1 C -0.1349(4) 0.5874(3) -0.1583(2) 0.0534(9) Uani 1 1 d . . .
C2 C -0.1356(11) 0.5478(9) -0.0675(6) 0.060(2) Uiso 0.50 1 d P . .
H2A H -0.093(9) 0.466(8) -0.044(5) 0.072 Uiso 0.50 1 d P . .
C3 C -0.2359(11) 0.6033(9) -0.0093(6) 0.066(2) Uiso 0.50 1 d P . .
H3A H -0.279(9) 0.540(8) 0.054(6) 0.079 Uiso 0.50 1 d P . .
C4 C -0.3164(14) 0.7081(12) -0.0397(8) 0.078(4) Uiso 0.50 1 d P . .
H4A H -0.404(10) 0.758(9) 0.005(6) 0.094 Uiso 0.50 1 d P . .
C5 C -0.3113(5) 0.7494(4) -0.1304(4) 0.0819(15) Uani 1 1 d . . .
H5A H -0.354(6) 0.814(5) -0.154(3) 0.098 Uiso 1 1 d . . .
C6 C -0.2082(4) 0.6964(4) -0.1880(3) 0.0576(10) Uani 1 1 d . . .
H6B H -0.194(4) 0.727(4) -0.243(3) 0.069 Uiso 1 1 d . . .
C7 C 0.2986(4) 0.4831(4) -0.2384(3) 0.0708(12) Uani 1 1 d . . .
H7A H 0.2962 0.4086 -0.2449 0.085 Uiso 1 1 calc R . .
C8 C 0.4283(5) 0.5177(6) -0.2410(4) 0.0967(17) Uani 1 1 d . . .
H8A H 0.5134 0.4680 -0.2513 0.116 Uiso 1 1 calc R . .
C9 C 0.4314(5) 0.6243(6) -0.2283(4) 0.0949(17) Uani 1 1 d . . .
H9A H 0.5185 0.6462 -0.2280 0.114 Uiso 1 1 calc R . .
C10 C 0.1713(4) 0.5582(3) -0.2261(2) 0.0468(8) Uani 1 1 d . . .
C11 C 0.3097(6) 0.6989(5) -0.2162(4) 0.1003(18) Uani 1 1 d . . .
H11A H 0.3133 0.7724 -0.2085 0.120 Uiso 1 1 calc R . .
C12 C 0.1800(5) 0.6665(4) -0.2153(4) 0.0800(14) Uani 1 1 d . . .
H12A H 0.0967 0.7187 -0.2072 0.096 Uiso 1 1 calc R . .
C13 C -0.0186(4) 0.5816(3) -0.3376(2) 0.0461(8) Uani 1 1 d . . .
C14 C 0.0779(5) 0.6489(5) -0.4028(3) 0.0837(15) Uani 1 1 d . . .
H14A H 0.1609 0.6628 -0.3913 0.100 Uiso 1 1 calc R . .
C15 C 0.0548(6) 0.6970(6) -0.4859(3) 0.104(2) Uani 1 1 d . . .
H15A H 0.1225 0.7424 -0.5296 0.124 Uiso 1 1 calc R . .
C16 C -0.0646(6) 0.6790(5) -0.5045(3) 0.0848(15) Uani 1 1 d . . .
H16A H -0.0796 0.7123 -0.5605 0.102 Uiso 1 1 calc R . .
C17 C -0.1629(6) 0.6120(5) -0.4409(3) 0.0896(16) Uani 1 1 d . . .
H17A H -0.2459 0.5994 -0.4531 0.108 Uiso 1 1 calc R . .
C18 C -0.1393(5) 0.5624(5) -0.3579(3) 0.0752(14) Uani 1 1 d . . .
H18A H -0.2061 0.5151 -0.3150 0.090 Uiso 1 1 calc R . .
C19 C -0.2553(4) 0.2456(4) -0.2227(3) 0.0581(10) Uani 1 1 d . . .
H19A H -0.3064 0.3062 -0.1985 0.070 Uiso 1 1 calc R . .
C20 C -0.3316(4) 0.1802(4) -0.2459(3) 0.0659(11) Uani 1 1 d . . .
H20A H -0.4312 0.1976 -0.2376 0.079 Uiso 1 1 calc R . .
C21 C -0.2627(4) 0.0888(4) -0.2816(2) 0.0566(10) Uani 1 1 d . . .
H21A H -0.3138 0.0435 -0.2975 0.068 Uiso 1 1 calc R . .
C22 C -0.1124(3) 0.0667(3) -0.29303(19) 0.0431(8) Uani 1 1 d . . .
C23 C -0.0035(4) -0.0171(4) -0.3244(2) 0.0545(9) Uani 1 1 d . . .
H23A H -0.0160 -0.0770 -0.3459 0.065 Uiso 1 1 calc R . .
C24 C 0.1222(4) 0.0074(3) -0.3167(2) 0.0472(8) Uani 1 1 d . . .
H24A H 0.2113 -0.0347 -0.3328 0.057 Uiso 1 1 calc R . .
C25 C -0.0434(3) 0.1381(3) -0.26741(17) 0.0364(7) Uani 1 1 d . . .
C26 C 0.0469(5) 0.1171(4) 0.0685(2) 0.0652(12) Uani 1 1 d . . .
H26A H -0.0031 0.1193 0.1249 0.078 Uiso 1 1 calc R . .
C27 C 0.1657(5) 0.0368(4) 0.0561(2) 0.0591(10) Uani 1 1 d . . .
H27A H 0.1998 -0.0142 0.1034 0.071 Uiso 1 1 calc R . .
C28 C 0.2342(4) 0.0332(3) -0.0285(2) 0.0468(8) Uani 1 1 d . . .
C29 C 0.3507(4) -0.0371(4) -0.0689(2) 0.0636(12) Uani 1 1 d . . .
H29A H 0.4107 -0.0980 -0.0410 0.076 Uiso 1 1 calc R . .
C30 C 0.3584(4) 0.0012(3) -0.1560(2) 0.0533(10) Uani 1 1 d . . .
H30A H 0.4248 -0.0319 -0.1972 0.064 Uiso 1 1 calc R . .
C31 C 0.1774(3) 0.1146(3) -0.09736(18) 0.0358(6) Uani 1 1 d . . .
C32 C 0.0011(4) 0.1949(3) -0.0027(2) 0.0595(11) Uani 1 1 d . . .
H32A H -0.0787 0.2497 0.0080 0.071 Uiso 1 1 calc R . .
C33 C 0.6724(4) 0.0939(4) -0.4940(2) 0.0643(11) Uani 1 1 d . . .
H33A H 0.7406 0.1313 -0.5424 0.077 Uiso 1 1 calc R . .
C34 C 0.6824(4) -0.0282(4) -0.4624(2) 0.0656(12) Uani 1 1 d . . .
H34A H 0.7580 -0.0747 -0.4893 0.079 Uiso 1 1 calc R . .
C35 C 0.5577(4) 0.1600(4) -0.4518(2) 0.0504(9) Uani 1 1 d . . .
C36 C 0.5088(4) 0.2830(4) -0.4620(2) 0.0594(10) Uani 1 1 d . . .
H36A H 0.5509 0.3472 -0.5049 0.071 Uiso 1 1 calc R . .
C37 C 0.3880(4) 0.2878(3) -0.3965(2) 0.0473(8) Uani 1 1 d . . .
H37A H 0.3340 0.3583 -0.3884 0.057 Uiso 1 1 calc R . .
C38 C 0.5793(4) -0.0813(4) -0.3902(2) 0.0576(10) Uani 1 1 d . . .
H38A H 0.5883 -0.1640 -0.3705 0.069 Uiso 1 1 calc R . .
C39 C 0.4597(3) 0.0959(3) -0.37787(19) 0.0431(8) Uani 1 1 d . . .
B1 B 0.2197(3) 0.1610(3) -0.2659(2) 0.0360(8) Uani 1 1 d . . .
H1 H 0.163(3) 0.258(3) -0.2599(18) 0.033(8) Uiso 1 1 d . . .
C3A C -0.2905(14) 0.5752(12) -0.0138(8) 0.069(3) Uiso 0.40 1 d P . .
C2A C -0.1838(12) 0.5233(9) -0.0702(6) 0.046(2) Uiso 0.40 1 d P . .
C4A C -0.3541(17) 0.6891(13) -0.0453(9) 0.064(4) Uiso 0.40 1 d P . .
C2B C -0.244(3) 0.499(3) -0.0868(18) 0.033(6) Uiso 0.10 1 d P . .
C3B C -0.366(4) 0.540(3) -0.033(2) 0.047(7) Uiso 0.10 1 d P . .
C4B C -0.418(4) 0.662(3) -0.059(2) 0.038(7) Uiso 0.10 1 d P . .

loop_
_atom_site_aniso_label
_atom_site_aniso_U_11
_atom_site_aniso_U_22
_atom_site_aniso_U_33
_atom_site_aniso_U_23
_atom_site_aniso_U_13
_atom_site_aniso_U_12
P1 0.0409(4) 0.0377(4) 0.0397(4) -0.0056(3) -0.0126(3) 0.0035(3)
Cu1 0.0456(2) 0.0383(2) 0.0419(2) -0.00652(17) -0.01117(16) 0.00073(17)
N1 0.0368(13) 0.0447(15) 0.0474(15) -0.0034(13) -0.0133(11) -0.0037(11)
N2 0.0368(12) 0.0451(15) 0.0296(11) -0.0084(11) -0.0079(10) -0.0066(11)
N3 0.0364(12) 0.0439(14) 0.0299(12) -0.0080(11) -0.0096(10) -0.0007(11)
N4 0.0539(15) 0.0398(14) 0.0328(12) -0.0087(11) -0.0064(11) 0.0012(12)
N5 0.0389(13) 0.0496(16) 0.0306(12) -0.0087(11) -0.0059(10) -0.0056(12)
N6 0.0451(14) 0.0542(17) 0.0418(14) -0.0184(13) -0.0042(11) -0.0057(13)
C1 0.056(2) 0.050(2) 0.0475(18) -0.0128(16) -0.0117(15) 0.0104(16)
C5 0.069(3) 0.064(3) 0.105(4) -0.030(3) -0.021(3) 0.024(2)
C6 0.053(2) 0.050(2) 0.063(2) -0.0117(19) -0.0142(18) 0.0044(17)
C7 0.053(2) 0.074(3) 0.092(3) -0.033(2) -0.027(2) 0.008(2)
C8 0.055(3) 0.104(4) 0.130(5) -0.034(4) -0.031(3) 0.014(3)
C9 0.064(3) 0.091(4) 0.131(5) -0.012(4) -0.041(3) -0.018(3)
C10 0.0468(17) 0.0428(18) 0.0516(18) -0.0085(15) -0.0183(15) -0.0045(15)
C11 0.091(4) 0.073(3) 0.156(5) -0.030(4) -0.054(4) -0.018(3)
C12 0.065(3) 0.059(3) 0.129(4) -0.030(3) -0.043(3) 0.000(2)
C13 0.0520(18) 0.0404(17) 0.0406(16) -0.0052(14) -0.0134(14) 0.0012(14)
C14 0.076(3) 0.104(4) 0.056(2) 0.015(2) -0.022(2) -0.031(3)
C15 0.102(4) 0.135(5) 0.054(3) 0.026(3) -0.023(3) -0.050(4)
C16 0.109(4) 0.088(4) 0.051(2) 0.007(2) -0.037(2) -0.013(3)
C17 0.093(3) 0.108(4) 0.067(3) 0.008(3) -0.048(3) -0.023(3)
C18 0.069(2) 0.099(4) 0.056(2) 0.009(2) -0.0296(19) -0.034(2)
C19 0.0415(17) 0.051(2) 0.079(3) -0.0108(19) -0.0231(17) 0.0010(16)
C20 0.0406(18) 0.069(3) 0.086(3) -0.007(2) -0.0302(19) -0.0031(18)
C21 0.0495(19) 0.070(3) 0.055(2) -0.0010(19) -0.0271(16) -0.0237(18)
C22 0.0473(17) 0.0529(19) 0.0335(15) -0.0034(14) -0.0148(13) -0.0237(15)
C23 0.057(2) 0.071(2) 0.0442(18) -0.0266(18) -0.0059(15) -0.0208(19)
C24 0.0456(17) 0.060(2) 0.0393(16) -0.0209(16) -0.0032(14) -0.0116(16)
C25 0.0362(14) 0.0420(17) 0.0289(13) -0.0004(13) -0.0109(11) -0.0104(13)
C26 0.095(3) 0.060(2) 0.0297(16) -0.0121(16) -0.0021(17) -0.002(2)
C27 0.084(3) 0.055(2) 0.0330(16) -0.0027(16) -0.0190(17) -0.004(2)
C28 0.0557(19) 0.0484(19) 0.0334(15) -0.0056(14) -0.0149(14) -0.0020(15)
C29 0.061(2) 0.070(3) 0.0445(19) -0.0031(18) -0.0209(16) 0.021(2)
C30 0.0466(18) 0.063(2) 0.0416(17) -0.0122(16) -0.0117(14) 0.0132(17)
C31 0.0416(15) 0.0370(15) 0.0294(13) -0.0084(12) -0.0100(11) -0.0047(12)
C32 0.075(2) 0.051(2) 0.0392(17) -0.0144(16) -0.0024(16) 0.0101(19)
C33 0.052(2) 0.095(3) 0.0441(19) -0.028(2) 0.0062(16) -0.015(2)
C34 0.052(2) 0.093(3) 0.054(2) -0.040(2) 0.0002(17) 0.000(2)
C35 0.0461(17) 0.071(2) 0.0347(16) -0.0164(16) -0.0036(13) -0.0124(17)
C36 0.056(2) 0.068(3) 0.0412(18) -0.0013(17) 0.0016(15) -0.0202(19)
C37 0.0502(18) 0.0488(19) 0.0395(16) -0.0057(15) -0.0084(14) -0.0119(15)
C38 0.054(2) 0.067(2) 0.054(2) -0.0296(19) -0.0075(16) 0.0004(18)
C39 0.0385(15) 0.062(2) 0.0297(14) -0.0149(15) -0.0081(12) -0.0038(15)
B1 0.0351(16) 0.0406(18) 0.0299(15) -0.0077(14) -0.0071(13) -0.0025(14)

loop_
_atom_type_symbol
_atom_type_description
_atom_type_scat_dispersion_real
_atom_type_scat_dispersion_imag
_atom_type_scat_source
C C 0.0033 0.0016 'International Tables Vol C Tables 4.2.6.8 and 6.1.1.4'
H H 0.0000 0.0000 'International Tables Vol C Tables 4.2.6.8 and 6.1.1.4'
B B 0.0013 0.0007 'International Tables Vol C Tables 4.2.6.8 and 6.1.1.4'
N N 0.0061 0.0033 'International Tables Vol C Tables 4.2.6.8 and 6.1.1.4'
P P 0.1023 0.0942 'International Tables Vol C Tables 4.2.6.8 and 6.1.1.4'
Cu Cu 0.3201 1.2651 'International Tables Vol C Tables 4.2.6.8 and 6.1.1.4'

loop_
_geom_angle_atom_site_label_1
_geom_angle_atom_site_label_2
_geom_angle_atom_site_label_3
_geom_angle
_geom_angle_site_symmetry_1
_geom_angle_site_symmetry_3
_geom_angle_publ_flag
C13 P1 C10 104.08(16) . . ?
C13 P1 C1 104.39(15) . . ?
C10 P1 C1 103.03(18) . . ?
C13 P1 Cu1 113.14(13) . . ?
C10 P1 Cu1 114.60(11) . . ?
C1 P1 Cu1 116.21(13) . . ?
N4 Cu1 N1 105.87(12) . . ?
N4 Cu1 P1 126.73(9) . . ?
N1 Cu1 P1 125.31(8) . . ?
N4 Cu1 H1 88.3(9) . . ?
N1 Cu1 H1 86.2(9) . . ?
P1 Cu1 H1 107.2(9) . . ?
C25 N1 C19 113.8(3) . . ?
C25 N1 Cu1 120.8(2) . . ?
C19 N1 Cu1 125.3(3) . . ?
C25 N2 C24 105.3(3) . . ?
C25 N2 B1 126.5(3) . . ?
C24 N2 B1 128.1(2) . . ?
C31 N3 C30 105.5(2) . . ?
C31 N3 B1 125.6(2) . . ?
C30 N3 B1 128.6(2) . . ?
C31 N4 C32 114.8(3) . . ?
C31 N4 Cu1 120.86(19) . . ?
C32 N4 Cu1 124.3(2) . . ?
C37 N5 C39 106.0(3) . . ?
C37 N5 B1 120.9(3) . . ?
C39 N5 B1 133.0(3) . . ?
C39 N6 C38 115.1(3) . . ?
C6 C1 C2A 117.7(5) . . ?
C6 C1 C2 117.4(5) . . ?
C2A C1 C2 24.9(5) . . ?
C6 C1 C2B 110.2(10) . . ?
C2A C1 C2B 31.7(11) . . ?
C2 C1 C2B 56.6(12) . . ?
C6 C1 P1 125.2(3) . . ?
C2A C1 P1 116.4(4) . . ?
C2 C1 P1 114.9(4) . . ?
C2B C1 P1 111.0(11) . . ?
C2A C2 C3 89.8(15) . . ?
C2A C2 C1 75.8(14) . . ?
C3 C2 C1 119.7(8) . . ?
C2A C2 C2B 8.1(17) . . ?
C3 C2 C2B 93.9(13) . . ?
C1 C2 C2B 67.7(12) . . ?
C2A C2 C3A 62.7(15) . . ?
C3 C2 C3A 27.1(6) . . ?
C1 C2 C3A 108.7(8) . . ?
C2B C2 C3A 66.9(13) . . ?
C2A C2 H2A 85(5) . . ?
C3 C2 H2A 118(5) . . ?
C1 C2 H2A 118(5) . . ?
C2B C2 H2A 89(5) . . ?
C3A C2 H2A 113(5) . . ?
C3A C3 C4 85.5(15) . . ?
C3A C3 C2 88.7(15) . . ?
C4 C3 C2 120.7(9) . . ?
C3A C3 C4A 66.1(15) . . ?
C4 C3 C4A 19.4(9) . . ?
C2 C3 C4A 116.1(9) . . ?
C3A C3 C2A 65.0(14) . . ?
C4 C3 C2A 115.9(9) . . ?
C2 C3 C2A 23.7(5) . . ?
C4A C3 C2A 104.0(10) . . ?
C3A C3 C3B 6.2(17) . . ?
C4 C3 C3B 83.1(13) . . ?
C2 C3 C3B 85.0(13) . . ?
C4A C3 C3B 63.7(13) . . ?
C2A C3 C3B 61.5(12) . . ?
C3A C3 H3A 71(5) . . ?
C4 C3 H3A 120(4) . . ?
C2 C3 H3A 113(4) . . ?
C4A C3 H3A 112(4) . . ?
C2A C3 H3A 102(5) . . ?
C3B C3 H3A 77(5) . . ?
C4A C4 C4B 3(3) . . ?
C4A C4 C3 96(3) . . ?
C4B C4 C3 98.3(16) . . ?
C4A C4 C5 72(2) . . ?
C4B C4 C5 69.2(14) . . ?
C3 C4 C5 118.5(10) . . ?
C4A C4 C3A 68(3) . . ?
C4B C4 C3A 70.3(15) . . ?
C3 C4 C3A 28.1(6) . . ?
C5 C4 C3A 109.0(10) . . ?
C4A C4 H4A 92(5) . . ?
C4B C4 H4A 92(5) . . ?
C3 C4 H4A 124(5) . . ?
C5 C4 H4A 116(5) . . ?
C3A C4 H4A 121(5) . . ?
C4A C5 C6 120.5(7) . . ?
C4A C5 C4 20.9(9) . . ?
C6 C5 C4 119.8(6) . . ?
C4A C5 C4B 32.8(12) . . ?
C6 C5 C4B 114.2(12) . . ?
C4 C5 C4B 53.7(14) . . ?
C4A C5 H5A 124(4) . . ?
C6 C5 H5A 115(4) . . ?
C4 C5 H5A 124(4) . . ?
C4B C5 H5A 113(4) . . ?
C1 C6 C5 120.8(4) . . ?
C1 C6 H6B 118(3) . . ?
C5 C6 H6B 121(3) . . ?
C8 C7 C10 120.7(5) . . ?
C8 C7 H7A 119.6 . . ?
C10 C7 H7A 119.6 . . ?
C9 C8 C7 119.8(5) . . ?
C9 C8 H8A 120.1 . . ?
C7 C8 H8A 120.1 . . ?
C11 C9 C8 120.7(5) . . ?
C11 C9 H9A 119.6 . . ?
C8 C9 H9A 119.6 . . ?
C12 C10 C7 117.4(4) . . ?
C12 C10 P1 124.2(3) . . ?
C7 C10 P1 118.3(3) . . ?
C9 C11 C12 120.1(5) . . ?
C9 C11 H11A 120.0 . . ?
C12 C11 H11A 120.0 . . ?
C10 C12 C11 121.2(4) . . ?
C10 C12 H12A 119.4 . . ?
C11 C12 H12A 119.4 . . ?
C14 C13 C18 117.5(3) . . ?
C14 C13 P1 124.8(3) . . ?
C18 C13 P1 117.6(3) . . ?
C13 C14 C15 121.0(5) . . ?
C13 C14 H14A 119.5 . . ?
C15 C14 H14A 119.5 . . ?
C16 C15 C14 120.9(5) . . ?
C16 C15 H15A 119.6 . . ?
C14 C15 H15A 119.6 . . ?
C15 C16 C17 119.5(4) . . ?
C15 C16 H16A 120.2 . . ?
C17 C16 H16A 120.2 . . ?
C16 C17 C18 119.8(5) . . ?
C16 C17 H17A 120.1 . . ?
C18 C17 H17A 120.1 . . ?
C13 C18 C17 121.3(4) . . ?
C13 C18 H18A 119.4 . . ?
C17 C18 H18A 119.4 . . ?
C20 C19 N1 124.6(4) . . ?
C20 C19 H19A 117.7 . . ?
N1 C19 H19A 117.7 . . ?
C19 C20 C21 120.7(3) . . ?
C19 C20 H20A 119.7 . . ?
C21 C20 H20A 119.7 . . ?
C20 C21 C22 117.3(4) . . ?
C20 C21 H21A 121.3 . . ?
C22 C21 H21A 121.3 . . ?
C25 C22 C21 118.0(3) . . ?
C25 C22 C23 106.5(3) . . ?
C21 C22 C23 135.4(4) . . ?
C24 C23 C22 106.3(3) . . ?
C24 C23 H23A 126.9 . . ?
C22 C23 H23A 126.9 . . ?
C23 C24 N2 112.0(3) . . ?
C23 C24 H24A 124.0 . . ?
N2 C24 H24A 124.0 . . ?
N1 C25 N2 124.6(3) . . ?
N1 C25 C22 125.6(3) . . ?
N2 C25 C22 109.9(3) . . ?
C27 C26 C32 120.0(3) . . ?
C27 C26 H26A 120.0 . . ?
C32 C26 H26A 120.0 . . ?
C26 C27 C28 118.4(3) . . ?
C26 C27 H27A 120.8 . . ?
C28 C27 H27A 120.8 . . ?
C27 C28 C29 136.5(3) . . ?
C27 C28 C31 117.7(3) . . ?
C29 C28 C31 105.8(3) . . ?
C30 C29 C28 107.1(3) . . ?
C30 C29 H29A 126.5 . . ?
C28 C29 H29A 126.5 . . ?
C29 C30 N3 111.6(3) . . ?
C29 C30 H30A 124.2 . . ?
N3 C30 H30A 124.2 . . ?
N4 C31 N3 125.3(2) . . ?
N4 C31 C28 124.8(3) . . ?
N3 C31 C28 110.0(2) . . ?
N4 C32 C26 124.4(3) . . ?
N4 C32 H32A 117.8 . . ?
C26 C32 H32A 117.8 . . ?
C34 C33 C35 118.3(3) . . ?
C34 C33 H33A 120.8 . . ?
C35 C33 H33A 120.8 . . ?
C33 C34 C38 119.5(4) . . ?
C33 C34 H34A 120.2 . . ?
C38 C34 H34A 120.2 . . ?
C33 C35 C39 117.2(4) . . ?
C33 C35 C36 136.3(4) . . ?
C39 C35 C36 106.5(3) . . ?
C37 C36 C35 106.3(3) . . ?
C37 C36 H36A 126.9 . . ?
C35 C36 H36A 126.9 . . ?
C36 C37 N5 112.3(3) . . ?
C36 C37 H37A 123.9 . . ?
N5 C37 H37A 123.9 . . ?
N6 C38 C34 124.6(4) . . ?
N6 C38 H38A 117.7 . . ?
C34 C38 H38A 117.7 . . ?
N6 C39 N5 125.8(3) . . ?
N6 C39 C35 125.3(3) . . ?
N5 C39 C35 108.9(3) . . ?
N3 B1 N5 113.7(2) . . ?
N3 B1 N2 111.7(3) . . ?
N5 B1 N2 111.8(3) . . ?
N3 B1 H1 105.2(13) . . ?
N5 B1 H1 108.9(14) . . ?
N2 B1 H1 104.9(14) . . ?
C3 C3A C3B 170(3) . . ?
C3 C3A C2A 87.4(16) . . ?
C3B C3A C2A 87(2) . . ?
C3 C3A C4A 86.1(17) . . ?
C3B C3A C4A 90(2) . . ?
C2A C3A C4A 119.6(11) . . ?
C3 C3A C4 66.4(15) . . ?
C3B C3A C4 109(2) . . ?
C2A C3A C4 117.2(11) . . ?
C4A C3A C4 19.8(9) . . ?
C3 C3A C2 64.2(13) . . ?
C3B C3A C2 109(2) . . ?
C2A C3A C2 23.2(6) . . ?
C4A C3A C2 114.3(11) . . ?
C4 C3A C2 104.4(10) . . ?
C3 C3A C4B 117(2) . . ?
C3B C3A C4B 58(2) . . ?
C2A C3A C4B 114.2(14) . . ?
C4A C3A C4B 31.3(12) . . ?
C4 C3A C4B 51.1(14) . . ?
C2 C3A C4B 122.9(13) . . ?
C3 C3A C2B 117.3(19) . . ?
C3B C3A C2B 56(2) . . ?
C2A C3A C2B 30.6(10) . . ?
C4A C3A C2B 112.7(14) . . ?
C4 C3A C2B 121.9(13) . . ?
C2 C3A C2B 53.4(12) . . ?
C4B C3A C2B 93.2(17) . . ?
C3 C3A H3A 72(5) . . ?
C3B C3A H3A 118(6) . . ?
C2A C3A H3A 112(4) . . ?
C4A C3A H3A 122(5) . . ?
C4 C3A H3A 112(5) . . ?
C2 C3A H3A 103(4) . . ?
C4B C3A H3A 133(4) . . ?
C2B C3A H3A 125(5) . . ?
C2 C2A C2B 166(3) . . ?
C2 C2A C3A 94.1(18) . . ?
C2B C2A C3A 93(2) . . ?
C2 C2A C1 79.3(14) . . ?
C2B C2A C1 87(2) . . ?
C3A C2A C1 120.4(8) . . ?
C2 C2A C3 66.5(15) . . ?
C2B C2A C3 120(2) . . ?
C3A C2A C3 27.6(6) . . ?
C1 C2A C3 112.7(8) . . ?
C2 C2A C3B 133(2) . . ?
C2B C2A C3B 54(2) . . ?
C3A C2A C3B 39.1(13) . . ?
C1 C2A C3B 113.5(13) . . ?
C3 C2A C3B 66.5(14) . . ?
C2 C2A H2A 62(5) . . ?
C2B C2A H2A 125(5) . . ?
C3A C2A H2A 117(4) . . ?
C1 C2A H2A 111(4) . . ?
C3 C2A H2A 101(4) . . ?
C3B C2A H2A 135(4) . . ?
C4 C4A C4B 175(4) . . ?
C4 C4A C5 87(3) . . ?
C4B C4A C5 88(2) . . ?
C4 C4A C3A 92(3) . . ?
C4B C4A C3A 92(3) . . ?
C5 C4A C3A 120.2(11) . . ?
C4 C4A C3 65(2) . . ?
C4B C4A C3 119(3) . . ?
C5 C4A C3 113.8(10) . . ?
C3A C4A C3 27.8(7) . . ?
C4 C4A C3B 130(3) . . ?
C4B C4A C3B 54(3) . . ?
C5 C4A C3B 111.4(15) . . ?
C3A C4A C3B 37.9(12) . . ?
C3 C4A C3B 65.4(13) . . ?
C4 C4A H4A 65(5) . . ?
C4B C4A H4A 115(5) . . ?
C5 C4A H4A 113(4) . . ?
C3A C4A H4A 121(4) . . ?
C3 C4A H4A 107(4) . . ?
C3B C4A H4A 134(5) . . ?
C2A C2B C3B 97(3) . . ?
C2A C2B C2 5.9(12) . . ?
C3B C2B C2 100(3) . . ?
C2A C2B C1 62(2) . . ?
C3B C2B C1 122(3) . . ?
C2 C2B C1 55.7(12) . . ?
C2A C2B C3A 57(2) . . ?
C3B C2B C3A 40.2(18) . . ?
C2 C2B C3A 59.6(15) . . ?
C1 C2B C3A 96.2(19) . . ?
C3A C3B C2B 84(3) . . ?
C3A C3B C4B 82(3) . . ?
C2B C3B C4B 118(3) . . ?
C3A C3B C2A 54.3(17) . . ?
C2B C3B C2A 29.5(16) . . ?
C4B C3B C2A 109(3) . . ?
C3A C3B C4A 52.5(18) . . ?
C2B C3B C4A 108(3) . . ?
C4B C3B C4A 29.1(16) . . ?
C2A C3B C4A 87.9(19) . . ?
C3A C3B C3 4.1(11) . . ?
C2B C3B C3 81(2) . . ?
C4B C3B C3 80(2) . . ?
C2A C3B C3 52.0(12) . . ?
C4A C3B C3 50.9(13) . . ?
C4A C4B C4 1.8(16) . . ?
C4A C4B C3B 97(3) . . ?
C4 C4B C3B 99(3) . . ?
C4A C4B C5 59(2) . . ?
C4 C4B C5 57.1(14) . . ?
C3B C4B C5 118(2) . . ?
C4A C4B C3A 57(2) . . ?
C4 C4B C3A 58.6(15) . . ?
C3B C4B C3A 40.1(17) . . ?
C5 C4B C3A 94.6(19) . . ?

loop_
_geom_bond_atom_site_label_1
_geom_bond_atom_site_label_2
_geom_bond_distance
_geom_bond_site_symmetry_2
_geom_bond_publ_flag
P1 C13 1.826(3) . ?
P1 C10 1.828(4) . ?
P1 C1 1.829(3) . ?
P1 Cu1 2.1844(12) . ?
Cu1 N4 2.008(3) . ?
Cu1 N1 2.009(3) . ?
Cu1 H1 1.81(3) . ?
N1 C25 1.352(4) . ?
N1 C19 1.366(4) . ?
N2 C25 1.377(4) . ?
N2 C24 1.380(4) . ?
N2 B1 1.558(5) . ?
N3 C31 1.374(4) . ?
N3 C30 1.390(4) . ?
N3 B1 1.547(4) . ?
N4 C31 1.341(4) . ?
N4 C32 1.349(4) . ?
N5 C37 1.376(4) . ?
N5 C39 1.390(4) . ?
N5 B1 1.550(4) . ?
N6 C39 1.327(5) . ?
N6 C38 1.341(4) . ?
C1 C6 1.374(5) . ?
C1 C2A 1.408(10) . ?
C1 C2 1.428(9) . ?
C1 C2B 1.60(3) . ?
C2 C2A 0.612(13) . ?
C2 C3 1.396(12) . ?
C2 C2B 1.44(4) . ?
C2 C3A 1.551(15) . ?
C2 H2A 0.98(8) . ?
C3 C3A 0.707(15) . ?
C3 C4 1.374(15) . ?
C3 C4A 1.512(17) . ?
C3 C2A 1.523(14) . ?
C3 C3B 1.77(4) . ?
C3 H3A 1.10(9) . ?
C4 C4A 0.51(2) . ?
C4 C4B 1.36(4) . ?
C4 C5 1.418(13) . ?
C4 C3A 1.494(18) . ?
C4 H4A 1.17(9) . ?
C5 C4A 1.350(14) . ?
C5 C6 1.386(6) . ?
C5 C4B 1.58(3) . ?
C5 H5A 0.84(5) . ?
C6 H6B 0.85(4) . ?
C7 C8 1.379(7) . ?
C7 C10 1.390(5) . ?
C7 H7A 0.9300 . ?
C8 C9 1.354(8) . ?
C8 H8A 0.9300 . ?
C9 C11 1.348(7) . ?
C9 H9A 0.9300 . ?
C10 C12 1.374(6) . ?
C11 C12 1.375(6) . ?
C11 H11A 0.9300 . ?
C12 H12A 0.9300 . ?
C13 C14 1.359(5) . ?
C13 C18 1.379(5) . ?
C14 C15 1.382(6) . ?
C14 H14A 0.9300 . ?
C15 C16 1.346(7) . ?
C15 H15A 0.9300 . ?
C16 C17 1.357(7) . ?
C16 H16A 0.9300 . ?
C17 C18 1.383(5) . ?
C17 H17A 0.9300 . ?
C18 H18A 0.9300 . ?
C19 C20 1.364(6) . ?
C19 H19A 0.9300 . ?
C20 C21 1.375(6) . ?
C20 H20A 0.9300 . ?
C21 C22 1.402(5) . ?
C21 H21A 0.9300 . ?
C22 C25 1.394(5) . ?
C22 C23 1.417(5) . ?
C23 C24 1.352(5) . ?
C23 H23A 0.9300 . ?
C24 H24A 0.9300 . ?
C26 C27 1.367(5) . ?
C26 C32 1.381(5) . ?
C26 H26A 0.9300 . ?
C27 C28 1.385(5) . ?
C27 H27A 0.9300 . ?
C28 C29 1.415(5) . ?
C28 C31 1.417(4) . ?
C29 C30 1.357(5) . ?
C29 H29A 0.9300 . ?
C30 H30A 0.9300 . ?
C32 H32A 0.9300 . ?
C33 C34 1.375(6) . ?
C33 C35 1.389(5) . ?
C33 H33A 0.9300 . ?
C34 C38 1.384(6) . ?
C34 H34A 0.9300 . ?
C35 C39 1.418(5) . ?
C35 C36 1.424(5) . ?
C36 C37 1.363(5) . ?
C36 H36A 0.9300 . ?
C37 H37A 0.9300 . ?
C38 H38A 0.9300 . ?
B1 H1 1.20(3) . ?
C3A C3B 1.07(4) . ?
C3A C2A 1.382(14) . ?
C3A C4A 1.385(17) . ?
C3A C4B 1.65(3) . ?
C3A C2B 1.65(3) . ?
C3A H3A 1.09(8) . ?
C2A C2B 0.84(3) . ?
C2A C3B 1.70(4) . ?
C2A H2A 1.11(8) . ?
C4A C4B 0.86(3) . ?
C4A C3B 1.75(4) . ?
C4A H4A 1.29(10) . ?
C2B C3B 1.38(4) . ?
C3B C4B 1.42(4) . ?
